data_7218431
loop_
_publ_author_name
'Xie, Jing-Bo'
'Bao, Jia-Jing'
'Li, Hong-Xi'
'Tan, Da-Wei'
'Li, Hai-Yan'
'Lang, Jian-Ping'

_publ_section_title
;
 An efficient approach to the ammoxidation of alcohols to nitriles and the
 aerobic oxidation of alcohols to aldehydes in water using Cu(II)/pypzacac
 complexes as catalysts
;
_journal_name_full 'RSC Adv.'
_journal_paper_doi 10.1039/C4RA11743C
_journal_year 2014
_chemical_formula_moiety 'C10 H8 Cl Cu N3 O2'
_chemical_formula_sum 'C10 H8 Cl Cu N3 O2'
_chemical_formula_weight 301.18
_chemical_name_systematic
; 
 ? 
;
_space_group_IT_number 14
_symmetry_cell_setting monoclinic
_symmetry_space_group_name_Hall '-P 2ybc'
_symmetry_space_group_name_H-M 'P 1 21/c 1'
_atom_sites_solution_hydrogens geom
_atom_sites_solution_primary direct
_atom_sites_solution_secondary difmap
_audit_creation_method SHELXL-97
_cell_angle_alpha 90.00
_cell_angle_beta 103.292(2)
_cell_angle_gamma 90.00
_cell_formula_units_Z 4
_cell_length_a 9.1736(5)
_cell_length_b 6.8909(4)
_cell_length_c 16.9201(9)
_cell_measurement_reflns_used 9312
_cell_measurement_temperature 153(2)
_cell_measurement_theta_max 27.51
_cell_measurement_theta_min 2.47
_cell_volume 1040.94(10)
_computing_cell_refinement 'Bruker SAINT'
_computing_data_collection 'Bruker APEX2'
_computing_data_reduction 'Bruker SAINT'
_computing_molecular_graphics 'Bruker SHELXTL'
_computing_publication_material 'Bruker SHELXTL'
_computing_structure_refinement 'SHELXL-2013 (Sheldrick 2013)'
_computing_structure_solution 'SHELXS-97 (Sheldrick 2008)'
_diffrn_ambient_temperature 153(2)
_diffrn_measured_fraction_theta_full 0.998
_diffrn_measured_fraction_theta_max 0.998
_diffrn_measurement_device_type 'Bruker APEX-II CCD'
_diffrn_measurement_method '\f and \w scans'
_diffrn_radiation_monochromator graphite
_diffrn_radiation_source 'fine-focus sealed tube'
_diffrn_radiation_type MoK\a
_diffrn_radiation_wavelength 0.71073
_diffrn_reflns_av_R_equivalents 0.0416
_diffrn_reflns_av_sigmaI/netI 0.0268
_diffrn_reflns_limit_h_max 11
_diffrn_reflns_limit_h_min -11
_diffrn_reflns_limit_k_max 8
_diffrn_reflns_limit_k_min -8
_diffrn_reflns_limit_l_max 18
_diffrn_reflns_limit_l_min -21
_diffrn_reflns_number 16640
_diffrn_reflns_theta_full 27.55
_diffrn_reflns_theta_max 27.55
_diffrn_reflns_theta_min 2.47
_exptl_absorpt_coefficient_mu 2.345
_exptl_absorpt_correction_T_max 0.7993
_exptl_absorpt_correction_T_min 0.4941
_exptl_absorpt_correction_type multi-scan
_exptl_absorpt_process_details 'Jacobson, R. (1998) Private communication'
_exptl_crystal_colour green
_exptl_crystal_density_diffrn 1.922
_exptl_crystal_density_method 'not measured'
_exptl_crystal_description block
_exptl_crystal_F_000 604
_exptl_crystal_size_max 0.35
_exptl_crystal_size_mid 0.18
_exptl_crystal_size_min 0.10
_refine_diff_density_max 0.454
_refine_diff_density_min -0.290
_refine_diff_density_rms 0.077
_refine_ls_extinction_method none
_refine_ls_goodness_of_fit_ref 1.073
_refine_ls_hydrogen_treatment constr
_refine_ls_matrix_type full
_refine_ls_number_parameters 154
_refine_ls_number_reflns 2384
_refine_ls_number_restraints 0
_refine_ls_restrained_S_all 1.073
_refine_ls_R_factor_all 0.0321
_refine_ls_R_factor_gt 0.0245
_refine_ls_shift/su_max 0.001
_refine_ls_shift/su_mean 0.000
_refine_ls_structure_factor_coef Fsqd
_refine_ls_weighting_details 'calc w=1/[\s^2^(Fo^2^)+(0.0257P)^2^+0.8760P] where P=(Fo^2^+2Fc^2^)/3'
_refine_ls_weighting_scheme calc
_refine_ls_wR_factor_gt 0.0584
_refine_ls_wR_factor_ref 0.0613
_reflns_number_gt 2079
_reflns_number_total 2384
_reflns_threshold_expression >2sigma(I)
_cod_data_source_file c4ra11743c2.cif
_cod_data_source_block 5
_cod_depositor_comments
;
The following automatic conversions were performed:

'_symmetry_cell_setting' value 'Monoclinic' changed to 'monoclinic'
according to
/usr/data/users/saulius/crontab/automatic-downloads/rss-feeds/RSC/lib/dictionaries/cif_core.dic
dictionary named 'cif_core.dic' version 2.4.2 from 2011-04-26.

Automatic conversion script
Id: cif_fix_values 2827 2014-09-09 07:05:25Z andrius 
;
_cod_original_sg_symbol_H-M 'P 21/c'
_cod_database_code 7218431

loop_
_symmetry_equiv_pos_as_xyz
'x, y, z'
'-x, y+1/2, -z+1/2'
'-x, -y, -z'
'x, -y-1/2, z-1/2'

loop_
_atom_site_label
_atom_site_type_symbol
_atom_site_fract_x
_atom_site_fract_y
_atom_site_fract_z
_atom_site_U_iso_or_equiv
_atom_site_adp_type
_atom_site_occupancy
_atom_site_symmetry_multiplicity
_atom_site_calc_flag
_atom_site_refinement_flags
Cu1 Cu 0.34932(2) 0.18003(3) 0.127612(14) 0.01277(8) Uani 1 1 d .
Cl1 Cl 0.13629(5) 0.03947(8) 0.14091(3) 0.02061(12) Uani 1 1 d .
O1 O 0.47509(15) 0.0316(2) 0.21985(9) 0.0195(3) Uani 1 1 d .
O2 O 0.67933(17) -0.0405(2) 0.31388(9) 0.0258(4) Uani 1 1 d .
N1 N 0.52877(17) 0.2229(2) 0.08822(10) 0.0138(3) Uani 1 1 d .
N2 N 0.67149(18) 0.1744(2) 0.11978(10) 0.0149(3) Uani 1 1 d .
N3 N 0.26077(18) 0.2772(2) 0.01113(10) 0.0147(3) Uani 1 1 d .
C1 C 0.7503(2) 0.1772(3) 0.06119(14) 0.0194(4) Uani 1 1 d .
H1 H 0.8540 0.1493 0.0686 0.023 Uiso 1 1 calc R
C2 C 0.6540(2) 0.2275(3) -0.01080(13) 0.0193(4) Uani 1 1 d .
H2 H 0.6768 0.2420 -0.0625 0.023 Uiso 1 1 calc R
C3 C 0.5155(2) 0.2525(3) 0.00861(12) 0.0143(4) Uani 1 1 d .
C4 C 0.3615(2) 0.2932(3) -0.03597(12) 0.0149(4) Uani 1 1 d .
C5 C 0.3191(3) 0.3422(3) -0.11740(13) 0.0210(5) Uani 1 1 d .
H5 H 0.3910 0.3500 -0.1497 0.025 Uiso 1 1 calc R
C6 C 0.1689(3) 0.3796(3) -0.15053(13) 0.0256(5) Uani 1 1 d .
H6 H 0.1363 0.4124 -0.2063 0.031 Uiso 1 1 calc R
C7 C 0.0671(3) 0.3689(3) -0.10224(14) 0.0263(5) Uani 1 1 d .
H7 H -0.0356 0.3983 -0.1239 0.032 Uiso 1 1 calc R
C8 C 0.1164(2) 0.3150(3) -0.02190(13) 0.0203(4) Uani 1 1 d .
H8 H 0.0456 0.3043 0.0110 0.024 Uiso 1 1 calc R
C9 C 0.7225(2) 0.1462(3) 0.20714(12) 0.0190(4) Uani 1 1 d .
H9A H 0.7420 0.2753 0.2331 0.023 Uiso 1 1 calc R
H9B H 0.8190 0.0756 0.2176 0.023 Uiso 1 1 calc R
C10 C 0.6154(2) 0.0353(3) 0.24892(12) 0.0172(4) Uani 1 1 d .

loop_
_atom_site_aniso_label
_atom_site_aniso_U_11
_atom_site_aniso_U_22
_atom_site_aniso_U_33
_atom_site_aniso_U_23
_atom_site_aniso_U_13
_atom_site_aniso_U_12
Cu1 0.01134(13) 0.01561(13) 0.01175(13) 0.00163(9) 0.00343(9) -0.00106(9)
Cl1 0.0143(2) 0.0286(3) 0.0191(3) 0.0048(2) 0.00415(19) -0.0051(2)
O1 0.0148(7) 0.0254(8) 0.0180(7) 0.0078(6) 0.0032(6) -0.0009(6)
O2 0.0227(8) 0.0261(8) 0.0238(8) 0.0113(7) -0.0044(6) -0.0049(7)
N1 0.0121(8) 0.0146(8) 0.0151(8) 0.0004(6) 0.0039(6) -0.0018(6)
N2 0.0123(8) 0.0146(8) 0.0183(9) 0.0008(7) 0.0044(7) -0.0016(6)
N3 0.0174(8) 0.0119(8) 0.0141(8) 0.0009(6) 0.0019(6) -0.0028(6)
C1 0.0162(10) 0.0156(9) 0.0297(12) -0.0010(9) 0.0118(9) -0.0009(8)
C2 0.0257(11) 0.0142(10) 0.0223(11) -0.0023(8) 0.0143(9) -0.0024(8)
C3 0.0206(10) 0.0097(8) 0.0146(10) -0.0019(7) 0.0081(8) -0.0030(8)
C4 0.0214(10) 0.0091(9) 0.0148(10) -0.0017(7) 0.0055(8) -0.0047(8)
C5 0.0347(12) 0.0149(10) 0.0142(10) -0.0010(8) 0.0072(9) -0.0071(9)
C6 0.0362(13) 0.0211(11) 0.0144(10) 0.0035(9) -0.0045(9) -0.0092(10)
C7 0.0245(12) 0.0229(11) 0.0255(12) 0.0059(9) -0.0071(9) -0.0072(9)
C8 0.0181(10) 0.0192(10) 0.0219(11) 0.0021(8) 0.0009(8) -0.0041(8)
C9 0.0146(9) 0.0220(11) 0.0190(11) 0.0022(8) 0.0010(8) -0.0023(8)
C10 0.0186(10) 0.0132(9) 0.0193(10) 0.0001(8) 0.0032(8) -0.0003(8)

loop_
_atom_type_symbol
_atom_type_description
_atom_type_scat_dispersion_real
_atom_type_scat_dispersion_imag
_atom_type_scat_source
C C 0.0033 0.0016 'International Tables Vol C Tables 4.2.6.8 and 6.1.1.4'
H H 0.0000 0.0000 'International Tables Vol C Tables 4.2.6.8 and 6.1.1.4'
Cl Cl 0.1484 0.1585 'International Tables Vol C Tables 4.2.6.8 and 6.1.1.4'
Cu Cu 0.3201 1.2651 'International Tables Vol C Tables 4.2.6.8 and 6.1.1.4'
N N 0.0061 0.0033 'International Tables Vol C Tables 4.2.6.8 and 6.1.1.4'
O O 0.0106 0.0060 'International Tables Vol C Tables 4.2.6.8 and 6.1.1.4'

loop_
_geom_angle_atom_site_label_1
_geom_angle_atom_site_label_2
_geom_angle_atom_site_label_3
_geom_angle
_geom_angle_site_symmetry_1
_geom_angle_site_symmetry_3
N1 Cu1 O1 87.88(6) . .
N1 Cu1 N3 78.51(7) . .
O1 Cu1 N3 160.57(6) . .
N1 Cu1 O2 102.68(6) . 2_655
O1 Cu1 O2 101.72(6) . 2_655
N3 Cu1 O2 94.81(6) . 2_655
N1 Cu1 Cl1 158.76(5) . .
O1 Cu1 Cl1 93.48(4) . .
N3 Cu1 Cl1 94.33(5) . .
O2 Cu1 Cl1 97.80(5) 2_655 .
C10 O1 Cu1 130.21(13) . .
C10 O2 Cu1 133.33(14) . 2_645
N2 N1 C3 107.08(16) . .
N2 N1 Cu1 131.01(13) . .
C3 N1 Cu1 118.77(13) . .
N1 N2 C1 110.02(17) . .
N1 N2 C9 119.64(16) . .
C1 N2 C9 130.04(17) . .
C8 N3 C4 118.74(18) . .
C8 N3 Cu1 126.59(14) . .
C4 N3 Cu1 114.58(13) . .
N2 C1 C2 108.04(18) . .
N2 C1 H1 126.0 . .
C2 C1 H1 126.0 . .
C1 C2 C3 104.91(18) . .
C1 C2 H2 127.5 . .
C3 C2 H2 127.5 . .
N1 C3 C2 109.93(18) . .
N1 C3 C4 113.59(17) . .
C2 C3 C4 136.41(18) . .
N3 C4 C5 122.10(19) . .
N3 C4 C3 112.81(17) . .
C5 C4 C3 125.09(19) . .
C4 C5 C6 118.2(2) . .
C4 C5 H5 120.9 . .
C6 C5 H5 120.9 . .
C7 C6 C5 119.8(2) . .
C7 C6 H6 120.1 . .
C5 C6 H6 120.1 . .
C6 C7 C8 119.0(2) . .
C6 C7 H7 120.5 . .
C8 C7 H7 120.5 . .
N3 C8 C7 122.1(2) . .
N3 C8 H8 118.9 . .
C7 C8 H8 118.9 . .
N2 C9 C10 116.26(16) . .
N2 C9 H9A 108.2 . .
C10 C9 H9A 108.2 . .
N2 C9 H9B 108.2 . .
C10 C9 H9B 108.2 . .
H9A C9 H9B 107.4 . .
O2 C10 O1 124.59(19) . .
O2 C10 C9 113.34(17) . .
O1 C10 C9 122.00(18) . .

loop_
_geom_bond_atom_site_label_1
_geom_bond_atom_site_label_2
_geom_bond_distance
_geom_bond_site_symmetry_2
Cu1 N1 1.9355(16) .
Cu1 O1 1.9962(14) .
Cu1 N3 2.0632(16) .
Cu1 O2 2.2083(15) 2_655
Cu1 Cl1 2.2383(5) .
O1 C10 1.269(2) .
O2 C10 1.236(2) .
O2 Cu1 2.2083(15) 2_645
N1 N2 1.338(2) .
N1 C3 1.340(3) .
N2 C1 1.355(3) .
N2 C9 1.457(3) .
N3 C8 1.339(3) .
N3 C4 1.356(3) .
C1 C2 1.375(3) .
C1 H1 0.9500 .
C2 C3 1.394(3) .
C2 H2 0.9500 .
C3 C4 1.468(3) .
C4 C5 1.385(3) .
C5 C6 1.388(3) .
C5 H5 0.9500 .
C6 C7 1.377(3) .
C6 H6 0.9500 .
C7 C8 1.381(3) .
C7 H7 0.9500 .
C8 H8 0.9500 .
C9 C10 1.539(3) .
C9 H9A 0.9900 .
C9 H9B 0.9900 .

loop_
_geom_torsion_atom_site_label_1
_geom_torsion_atom_site_label_2
_geom_torsion_atom_site_label_3
_geom_torsion_atom_site_label_4
_geom_torsion
_geom_torsion_site_symmetry_1
N1 Cu1 O1 C10 20.79(18) .
N3 Cu1 O1 C10 66.0(3) .
O2 Cu1 O1 C10 -81.72(18) 2_655
Cl1 Cu1 O1 C10 179.57(17) .
O1 Cu1 N1 N2 -3.61(17) .
N3 Cu1 N1 N2 -169.66(18) .
O2 Cu1 N1 N2 97.93(17) 2_655
Cl1 Cu1 N1 N2 -97.8(2) .
O1 Cu1 N1 C3 153.55(15) .
N3 Cu1 N1 C3 -12.50(14) .
O2 Cu1 N1 C3 -104.91(15) 2_655
Cl1 Cu1 N1 C3 59.4(2) .
C3 N1 N2 C1 1.4(2) .
Cu1 N1 N2 C1 160.60(14) .
C3 N1 N2 C9 175.80(17) .
Cu1 N1 N2 C9 -25.0(3) .
N1 Cu1 N3 C8 -174.48(18) .
O1 Cu1 N3 C8 139.13(19) .
O2 Cu1 N3 C8 -72.50(17) 2_655
Cl1 Cu1 N3 C8 25.71(16) .
N1 Cu1 N3 C4 9.03(13) .
O1 Cu1 N3 C4 -37.4(3) .
O2 Cu1 N3 C4 111.02(13) 2_655
Cl1 Cu1 N3 C4 -150.77(12) .
N1 N2 C1 C2 -0.7(2) .
C9 N2 C1 C2 -174.24(19) .
N2 C1 C2 C3 -0.4(2) .
N2 N1 C3 C2 -1.7(2) .
Cu1 N1 C3 C2 -163.85(13) .
N2 N1 C3 C4 175.73(16) .
Cu1 N1 C3 C4 13.6(2) .
C1 C2 C3 N1 1.3(2) .
C1 C2 C3 C4 -175.3(2) .
C8 N3 C4 C5 -1.7(3) .
Cu1 N3 C4 C5 175.03(14) .
C8 N3 C4 C3 178.55(17) .
Cu1 N3 C4 C3 -4.7(2) .
N1 C3 C4 N3 -5.1(2) .
C2 C3 C4 N3 171.4(2) .
N1 C3 C4 C5 175.21(18) .
C2 C3 C4 C5 -8.3(4) .
N3 C4 C5 C6 1.4(3) .
C3 C4 C5 C6 -178.97(19) .
C4 C5 C6 C7 0.6(3) .
C5 C6 C7 C8 -2.0(3) .
C4 N3 C8 C7 0.2(3) .
Cu1 N3 C8 C7 -176.15(15) .
C6 C7 C8 N3 1.7(3) .
N1 N2 C9 C10 41.8(2) .
C1 N2 C9 C10 -145.1(2) .
Cu1 O2 C10 O1 41.6(3) 2_645
Cu1 O2 C10 C9 -141.33(16) 2_645
Cu1 O1 C10 O2 168.37(16) .
Cu1 O1 C10 C9 -8.5(3) .
N2 C9 C10 O2 157.16(18) .
N2 C9 C10 O1 -25.7(3) .
